data_7204071
loop_
_publ_author_name
'Jones, Anthony C.'
'Williams, Paul A.'
'Bickley, Jamie F.'
'Steiner, Alexander'
'Davies, Hywel O.'
'Leedham, Timothy J.'
'Awaluddin, Amir'
'Pemble, Martyn E.'
'Critchlow, Gary W.'

_publ_section_title
;
 Synthesis and crystal structures of two new titanium alkoxy--diolate
 complexes. Potential precursors for oxide ceramics
;
_journal_issue 5
_journal_name_full 'Journal of Materials Chemistry'
_journal_page_first 1428
_journal_paper_doi 10.1039/b100411p
_journal_volume 11
_journal_year 2001
_chemical_formula_sum 'C20 H48 N4 O8 Ti2'
_chemical_formula_weight 568.52
_chemical_name_systematic
; 
? 
;
_space_group_IT_number 2
_symmetry_cell_setting triclinic
_symmetry_space_group_name_Hall '-P 1'
_symmetry_space_group_name_H-M 'P -1'
_atom_sites_solution_hydrogens geom
_atom_sites_solution_primary direct
_atom_sites_solution_secondary difmap
_audit_creation_method SHELXL-97
_cell_angle_alpha 104.70(2)
_cell_angle_beta 104.99(2)
_cell_angle_gamma 96.58(2)
_cell_formula_units_Z 1
_cell_length_a 8.2993(17)
_cell_length_b 9.3651(19)
_cell_length_c 9.7070(19)
_cell_measurement_temperature 213(2)
_cell_volume 691.7(3)
_computing_data_collection 'IPDS (STOE, 1997)'
_computing_data_reduction 'X-RED (STOE, 1996)'
_computing_structure_refinement 'SHELXL-97 (Sheldrick, 1997)'
_computing_structure_solution 'SHELXS-97 (Sheldrick, 1990)'
_diffrn_ambient_temperature 213(2)
_diffrn_detector_area_resol_mean 6.67
_diffrn_measured_fraction_theta_full 0.929
_diffrn_measured_fraction_theta_max 0.929
_diffrn_measurement_device_type 'Stoe IPDS'
_diffrn_measurement_method 'Image plate'
_diffrn_radiation_monochromator graphite
_diffrn_radiation_source 'fine-focus sealed tube'
_diffrn_radiation_type MoK\a
_diffrn_radiation_wavelength 0.71073
_diffrn_reflns_av_R_equivalents 0.0478
_diffrn_reflns_av_sigmaI/netI 0.0652
_diffrn_reflns_limit_h_max 9
_diffrn_reflns_limit_h_min -9
_diffrn_reflns_limit_k_max 10
_diffrn_reflns_limit_k_min -10
_diffrn_reflns_limit_l_max 11
_diffrn_reflns_limit_l_min -11
_diffrn_reflns_number 3807
_diffrn_reflns_theta_full 24.16
_diffrn_reflns_theta_max 24.16
_diffrn_reflns_theta_min 2.29
_exptl_absorpt_coefficient_mu 0.624
_exptl_absorpt_correction_type none
_exptl_crystal_colour colourless
_exptl_crystal_density_diffrn 1.365
_exptl_crystal_density_method 'not measured'
_exptl_crystal_description block
_exptl_crystal_F_000 304
_exptl_crystal_size_max 0.35
_exptl_crystal_size_mid 0.3
_exptl_crystal_size_min 0.2
_refine_diff_density_max 0.201
_refine_diff_density_min -0.613
_refine_diff_density_rms 0.058
_refine_ls_extinction_method none
_refine_ls_goodness_of_fit_ref 0.913
_refine_ls_hydrogen_treatment mixed
_refine_ls_matrix_type full
_refine_ls_number_parameters 154
_refine_ls_number_reflns 2063
_refine_ls_number_restraints 0
_refine_ls_restrained_S_all 0.913
_refine_ls_R_factor_all 0.0516
_refine_ls_R_factor_gt 0.0355
_refine_ls_shift/su_max 0.000
_refine_ls_shift/su_mean 0.000
_refine_ls_structure_factor_coef Fsqd
_refine_ls_weighting_details 'w=1/[\s^2^(Fo^2^)+(0.0429P)^2^+0.0000P] where P=(Fo^2^+2Fc^2^)/3'
_refine_ls_weighting_scheme calc
_refine_ls_wR_factor_gt 0.0799
_refine_ls_wR_factor_ref 0.0833
_reflns_number_gt 1548
_reflns_number_total 2063
_reflns_threshold_expression >2sigma(I)
_cod_data_source_file b100411p.txt
_cod_data_source_block tony27
_cod_depositor_comments
;
The following automatic conversions were performed:
'_symmetry_cell_setting' value 'Triclinic' changed to 'triclinic'
according to '/home/saulius/struct/CIF-dictionaries/cif_core.dic'
dictionary named 'cif_core.dic' version 2.4.1 from 2010-06-29.

Automatic conversion script
Id: cif_fix_enum 1527 2010-12-29 10:47:43Z saulius 

The following automatic conversions were performed:

'_refine_ls_weighting_scheme' value 'calc
w=1/[\s^2^(Fo^2^)+(0.0429P)^2^+0.0000P] where P=(Fo^2^+2Fc^2^)/3' was
changed to 'calc'. New tag '_refine_ls_weighting_details' was
created. The value of the new tag was set to
'w=1/[\s^2^(Fo^2^)+(0.0429P)^2^+0.0000P] where P=(Fo^2^+2Fc^2^)/3'.

Automatic conversion script
Id: cif_fix_values 3143 2015-03-26 13:38:13Z robertas 
;
_cod_original_cell_volume 691.7(2)
_cod_database_code 7204071

loop_
_symmetry_equiv_pos_as_xyz
'x, y, z'
'-x, -y, -z'

loop_
_atom_site_label
_atom_site_type_symbol
_atom_site_fract_x
_atom_site_fract_y
_atom_site_fract_z
_atom_site_U_iso_or_equiv
_atom_site_adp_type
_atom_site_occupancy
_atom_site_calc_flag
_atom_site_refinement_flags
_atom_site_disorder_assembly
_atom_site_disorder_group
C1 C 0.7040(4) 0.5274(3) 0.4549(3) 0.0300(7) Uani 1 d . . .
H1A H 0.6791 0.5368 0.5498 0.036 Uiso 1 calc R . .
H1B H 0.8224 0.5763 0.4763 0.036 Uiso 1 calc R . .
C2 C 0.6769(4) 0.3638(3) 0.3686(3) 0.0304(7) Uani 1 d . . .
H2A H 0.7719 0.3197 0.4119 0.036 Uiso 1 calc R . .
H2B H 0.5720 0.3087 0.3738 0.036 Uiso 1 calc R . .
C3 C 0.8348(4) 0.4036(4) 0.1998(4) 0.0346(8) Uani 1 d . . .
H3A H 0.8263 0.3953 0.0964 0.042 Uiso 1 calc R . .
H3B H 0.9126 0.3420 0.2355 0.042 Uiso 1 calc R . .
H3C H 0.8769 0.5078 0.2598 0.042 Uiso 1 calc R . .
C4 C 0.6049(4) 0.1931(3) 0.1212(4) 0.0374(8) Uani 1 d . . .
H4A H 0.5971 0.1844 0.0178 0.045 Uiso 1 calc R . .
H4B H 0.4938 0.1571 0.1280 0.045 Uiso 1 calc R . .
H4C H 0.6842 0.1332 0.1581 0.045 Uiso 1 calc R . .
C5 C 0.2746(4) 0.7403(3) 0.2750(3) 0.0277(7) Uani 1 d . . .
H5A H 0.3469 0.7543 0.3766 0.033 Uiso 1 calc R . .
H5B H 0.1671 0.6738 0.2590 0.033 Uiso 1 calc R . .
C6 C 0.2412(4) 0.8903(3) 0.2561(3) 0.0270(7) Uani 1 d . . .
H6A H 0.3499 0.9579 0.2784 0.032 Uiso 1 calc R . .
H6B H 0.1772 0.8761 0.1519 0.032 Uiso 1 calc R . .
C7 C 0.2523(5) 1.0200(3) 0.5078(4) 0.0446(9) Uani 1 d . . .
H7A H 0.1857 1.0654 0.5694 0.054 Uiso 1 calc R . .
H7B H 0.3468 1.0954 0.5146 0.054 Uiso 1 calc R . .
H7C H 0.2953 0.9391 0.5421 0.054 Uiso 1 calc R . .
C8 C 0.0784(5) 1.0813(3) 0.3046(4) 0.0461(9) Uani 1 d . . .
H8A H 0.0153 1.1268 0.3698 0.055 Uiso 1 calc R . .
H8B H 0.0034 1.0417 0.2031 0.055 Uiso 1 calc R . .
H8C H 0.1714 1.1566 0.3085 0.055 Uiso 1 calc R . .
C9 C 0.1745(4) 0.2998(4) 0.0327(4) 0.0371(8) Uani 1 d . . .
H9A H 0.0899 0.3637 0.0177 0.044 Uiso 1 calc R . .
H9B H 0.1178 0.2040 0.0370 0.044 Uiso 1 calc R . .
C10 C 0.2510(4) 0.2723(3) -0.0951(3) 0.0279(7) Uani 1 d . . .
H10A H 0.3003 0.1814 -0.1037 0.033 Uiso 1 calc R . .
H10B H 0.1649 0.2612 -0.1898 0.033 Uiso 1 calc R . .
O1 O 0.5927(2) 0.59590(19) 0.3658(2) 0.0260(5) Uani 1 d . . .
O2 O 0.3561(3) 0.6747(2) 0.1707(2) 0.0310(5) Uani 1 d . . .
O3 O 0.3063(2) 0.3714(2) 0.1677(2) 0.0296(5) Uani 1 d . . .
O4 O 0.3797(2) 0.40298(18) -0.0572(2) 0.0211(4) Uani 1 d . . .
N1 N 0.6651(3) 0.3516(2) 0.2115(3) 0.0243(6) Uani 1 d . . .
N2 N 0.1457(3) 0.9600(2) 0.3532(3) 0.0305(6) Uani 1 d . . .
Ti1 Ti 0.47410(6) 0.52137(5) 0.16656(6) 0.02046(16) Uani 1 d . . .

loop_
_atom_site_aniso_label
_atom_site_aniso_U_11
_atom_site_aniso_U_22
_atom_site_aniso_U_33
_atom_site_aniso_U_23
_atom_site_aniso_U_13
_atom_site_aniso_U_12
C1 0.0311(16) 0.0438(17) 0.017(2) 0.0105(14) 0.0062(14) 0.0121(14)
C2 0.0326(17) 0.0408(16) 0.027(2) 0.0184(15) 0.0127(15) 0.0169(14)
C3 0.0261(16) 0.0526(19) 0.036(2) 0.0195(16) 0.0152(15) 0.0203(15)
C4 0.047(2) 0.0323(16) 0.034(2) 0.0077(14) 0.0117(16) 0.0175(15)
C5 0.0315(16) 0.0318(15) 0.023(2) 0.0048(13) 0.0152(14) 0.0112(13)
C6 0.0280(15) 0.0306(15) 0.024(2) 0.0041(13) 0.0120(14) 0.0089(13)
C7 0.058(2) 0.0358(17) 0.040(3) 0.0008(15) 0.0218(19) 0.0141(16)
C8 0.048(2) 0.0352(17) 0.058(3) 0.0108(17) 0.0180(19) 0.0201(16)
C9 0.0313(17) 0.0504(18) 0.028(2) 0.0111(15) 0.0114(15) -0.0051(15)
C10 0.0268(16) 0.0285(15) 0.025(2) 0.0056(13) 0.0077(14) -0.0039(12)
O1 0.0308(11) 0.0294(10) 0.0182(13) 0.0060(9) 0.0081(9) 0.0079(9)
O2 0.0403(12) 0.0400(11) 0.0200(14) 0.0070(9) 0.0165(10) 0.0229(10)
O3 0.0277(11) 0.0430(11) 0.0182(13) 0.0090(9) 0.0106(9) -0.0009(9)
O4 0.0208(10) 0.0243(9) 0.0177(12) 0.0036(8) 0.0085(8) 0.0016(8)
N1 0.0257(13) 0.0301(12) 0.0222(16) 0.0093(10) 0.0119(11) 0.0108(10)
N2 0.0301(14) 0.0277(12) 0.0348(19) 0.0036(11) 0.0147(13) 0.0113(11)
Ti1 0.0217(3) 0.0259(3) 0.0165(3) 0.0054(2) 0.0096(2) 0.0080(2)

loop_
_atom_type_symbol
_atom_type_description
_atom_type_scat_dispersion_real
_atom_type_scat_dispersion_imag
_atom_type_scat_source
C C 0.0020 0.0020 'International Tables Vol C Tables 4.2.6.8 and 6.1.1.4'
H H 0.0000 0.0000 'International Tables Vol C Tables 4.2.6.8 and 6.1.1.4'
O O 0.0080 0.0060 'International Tables Vol C Tables 4.2.6.8 and 6.1.1.4'
N N 0.0040 0.0030 'International Tables Vol C Tables 4.2.6.8 and 6.1.1.4'
Ti Ti 0.2480 0.4460 'International Tables Vol C Tables 4.2.6.8 and 6.1.1.4'

loop_
_geom_angle_atom_site_label_1
_geom_angle_atom_site_label_2
_geom_angle_atom_site_label_3
_geom_angle
_geom_angle_site_symmetry_1
_geom_angle_site_symmetry_3
_geom_angle_publ_flag
O1 C1 C2 107.6(3) . . ?
N1 C2 C1 109.1(2) . . ?
O2 C5 C6 109.2(2) . . ?
N2 C6 C5 112.3(2) . . ?
O3 C9 C10 108.7(2) . . ?
O4 C10 C9 104.5(2) . . ?
C1 O1 Ti1 128.19(18) . . ?
C5 O2 Ti1 129.90(17) . . ?
C9 O3 Ti1 117.81(16) . . ?
C10 O4 Ti1 133.53(16) . 2_665 ?
C10 O4 Ti1 116.04(15) . . ?
Ti1 O4 Ti1 109.14(8) 2_665 . ?
C4 N1 C2 109.2(2) . . ?
C4 N1 C3 108.5(2) . . ?
C2 N1 C3 109.8(2) . . ?
C4 N1 Ti1 116.68(18) . . ?
C2 N1 Ti1 99.73(16) . . ?
C3 N1 Ti1 112.52(16) . . ?
C8 N2 C7 108.9(2) . . ?
C8 N2 C6 110.1(2) . . ?
C7 N2 C6 111.3(2) . . ?
O2 Ti1 O1 93.42(9) . . ?
O2 Ti1 O3 99.34(9) . . ?
O1 Ti1 O3 101.43(9) . . ?
O2 Ti1 O4 93.74(8) . 2_665 ?
O1 Ti1 O4 106.52(9) . 2_665 ?
O3 Ti1 O4 148.28(9) . 2_665 ?
O2 Ti1 O4 99.88(9) . . ?
O1 Ti1 O4 166.56(8) . . ?
O3 Ti1 O4 78.46(8) . . ?
O4 Ti1 O4 70.86(8) 2_665 . ?
O2 Ti1 N1 168.15(9) . . ?
O1 Ti1 N1 74.98(8) . . ?
O3 Ti1 N1 85.61(8) . . ?
O4 Ti1 N1 87.38(7) 2_665 . ?
O4 Ti1 N1 91.64(8) . . ?

loop_
_geom_bond_atom_site_label_1
_geom_bond_atom_site_label_2
_geom_bond_distance
_geom_bond_site_symmetry_2
_geom_bond_publ_flag
C1 O1 1.420(3) . ?
C1 C2 1.507(4) . ?
C2 N1 1.476(4) . ?
C3 N1 1.479(3) . ?
C4 N1 1.471(4) . ?
C5 O2 1.411(3) . ?
C5 C6 1.510(4) . ?
C6 N2 1.462(3) . ?
C7 N2 1.456(4) . ?
C8 N2 1.451(4) . ?
C9 O3 1.417(4) . ?
C9 C10 1.514(4) . ?
C10 O4 1.429(3) . ?
O1 Ti1 1.836(2) . ?
O2 Ti1 1.8263(18) . ?
O3 Ti1 1.8653(19) . ?
O4 Ti1 1.9880(17) 2_665 ?
O4 Ti1 2.064(2) . ?
N1 Ti1 2.409(2) . ?
Ti1 O4 1.9880(17) 2_665 ?

loop_
_geom_torsion_atom_site_label_1
_geom_torsion_atom_site_label_2
_geom_torsion_atom_site_label_3
_geom_torsion_atom_site_label_4
_geom_torsion
_geom_torsion_site_symmetry_1
_geom_torsion_site_symmetry_2
_geom_torsion_site_symmetry_3
_geom_torsion_site_symmetry_4
_geom_torsion_publ_flag
O1 C1 C2 N1 43.3(3) . . . . ?
O2 C5 C6 N2 175.8(2) . . . . ?
O3 C9 C10 O4 -38.1(3) . . . . ?
C2 C1 O1 Ti1 -14.0(3) . . . . ?
C6 C5 O2 Ti1 163.2(2) . . . . ?
C10 C9 O3 Ti1 40.9(3) . . . . ?
C9 C10 O4 Ti1 -171.40(19) . . . 2_665 ?
C9 C10 O4 Ti1 23.2(3) . . . . ?
C1 C2 N1 C4 -168.8(2) . . . . ?
C1 C2 N1 C3 72.4(3) . . . . ?
C1 C2 N1 Ti1 -45.9(2) . . . . ?
C5 C6 N2 C8 -165.0(3) . . . . ?
C5 C6 N2 C7 74.1(3) . . . . ?
C5 O2 Ti1 O1 -44.9(2) . . . . ?
C5 O2 Ti1 O3 57.2(2) . . . . ?
C5 O2 Ti1 O4 -151.8(2) . . . 2_665 ?
C5 O2 Ti1 O4 137.0(2) . . . . ?
C5 O2 Ti1 N1 -56.7(5) . . . . ?
C1 O1 Ti1 O2 172.7(2) . . . . ?
C1 O1 Ti1 O3 72.5(2) . . . . ?
C1 O1 Ti1 O4 -92.3(2) . . . 2_665 ?
C1 O1 Ti1 O4 -15.7(5) . . . . ?
C1 O1 Ti1 N1 -9.7(2) . . . . ?
C9 O3 Ti1 O2 76.7(2) . . . . ?
C9 O3 Ti1 O1 172.1(2) . . . . ?
C9 O3 Ti1 O4 -36.4(3) . . . 2_665 ?
C9 O3 Ti1 O4 -21.6(2) . . . . ?
C9 O3 Ti1 N1 -114.2(2) . . . . ?
C10 O4 Ti1 O2 -100.63(17) . . . . ?
Ti1 O4 Ti1 O2 90.55(9) 2_665 . . . ?
C10 O4 Ti1 O1 87.9(4) . . . . ?
Ti1 O4 Ti1 O1 -80.9(3) 2_665 . . . ?
C10 O4 Ti1 O3 -3.01(17) . . . . ?
Ti1 O4 Ti1 O3 -171.83(10) 2_665 . . . ?
C10 O4 Ti1 O4 168.8(2) . . . 2_665 ?
Ti1 O4 Ti1 O4 0.0 2_665 . . 2_665 ?
C10 O4 Ti1 N1 82.16(17) . . . . ?
Ti1 O4 Ti1 N1 -86.65(9) 2_665 . . . ?
C4 N1 Ti1 O2 160.0(4) . . . . ?
C2 N1 Ti1 O2 42.7(4) . . . . ?
C3 N1 Ti1 O2 -73.7(4) . . . . ?
C4 N1 Ti1 O1 147.8(2) . . . . ?
C2 N1 Ti1 O1 30.51(16) . . . . ?
C3 N1 Ti1 O1 -85.8(2) . . . . ?
C4 N1 Ti1 O3 44.7(2) . . . . ?
C2 N1 Ti1 O3 -72.57(17) . . . . ?
C3 N1 Ti1 O3 171.1(2) . . . . ?
C4 N1 Ti1 O4 -104.3(2) . . . 2_665 ?
C2 N1 Ti1 O4 138.38(16) . . . 2_665 ?
C3 N1 Ti1 O4 22.0(2) . . . 2_665 ?
C4 N1 Ti1 O4 -33.5(2) . . . . ?
C2 N1 Ti1 O4 -150.87(16) . . . . ?
C3 N1 Ti1 O4 92.8(2) . . . . ?
